data_7039195
loop_
_publ_author_name
'Kubanik, Mario'
'Kandioller, Wolfgang'
'Kim, Kunwoo'
'Anderson, Robert F.'
'Klapproth, Erik'
'Jakupec, Michael A.'
'Roller, Alexander'
'S\"ohnel, Tilo'
'Keppler, Bernhard K.'
'Hartinger, Christian G.'

_publ_section_title
;
 Towards targeting anticancer drugs: ruthenium(ii)-arene complexes with
 biologically active naphthoquinone-derived ligand systems.
;
_journal_issue 33
_journal_name_full 'Dalton transactions (Cambridge, England : 2003)'
_journal_page_first 13091
_journal_page_last 13103
_journal_paper_doi 10.1039/c6dt01110a
_journal_volume 45
_journal_year 2016
_chemical_formula_moiety 'C22 H24 Cl N O3 Ru'
_chemical_formula_sum 'C22 H24 Cl N O3 Ru'
_chemical_formula_weight 486.94
_chemical_name_systematic
;
 ?
;
_space_group_crystal_system monoclinic
_space_group_IT_number 15
_space_group_name_Hall '-C 2yc'
_space_group_name_H-M_alt 'C 1 2/c 1'
_symmetry_space_group_name_Hall '-C 2yc'
_symmetry_space_group_name_H-M 'C 1 2/c 1'
_atom_sites_solution_hydrogens mixed
_atom_sites_solution_primary direct
_atom_sites_solution_secondary difmap
_audit_creation_method SHELXL-2013
_audit_update_record
;
2016-03-17 deposited with the CCDC.
2016-05-06 downloaded from the CCDC.
;
_cell_angle_alpha 90
_cell_angle_beta 98.607(2)
_cell_angle_gamma 90
_cell_formula_units_Z 8
_cell_length_a 18.3763(6)
_cell_length_b 9.2791(3)
_cell_length_c 23.9785(8)
_cell_measurement_reflns_used 9928
_cell_measurement_temperature 100(2)
_cell_measurement_theta_max 25.698
_cell_measurement_theta_min 3.126
_cell_volume 4042.7(2)
_computing_cell_refinement '<i>SAINT</i> (Bruker, 2008)'
_computing_data_collection '<i>APEX2</i> (Bruker, 2008)'
_computing_data_reduction '<i>SAINT</i> (Bruker, 2008)'
_computing_publication_material 'SHELXL-2013 (Sheldrick, 2013)'
_computing_structure_refinement 'SHELXL-2013 (Sheldrick, 2013)'
_computing_structure_solution 'SHELXS-2013 (Sheldrick, 2013)'
_diffrn_ambient_temperature 100(2)
_diffrn_measured_fraction_theta_full 0.999
_diffrn_measured_fraction_theta_max 0.992
_diffrn_measurement_device_type 'Bruker SMART APEXII CCD'
_diffrn_measurement_method '\w and \f scans'
_diffrn_radiation_type MoK\a
_diffrn_radiation_wavelength 0.71073
_diffrn_reflns_av_R_equivalents 0.0397
_diffrn_reflns_av_unetI/netI 0.0352
_diffrn_reflns_Laue_measured_fraction_full 0.999
_diffrn_reflns_Laue_measured_fraction_max 0.992
_diffrn_reflns_limit_h_max 24
_diffrn_reflns_limit_h_min -24
_diffrn_reflns_limit_k_max 11
_diffrn_reflns_limit_k_min -12
_diffrn_reflns_limit_l_max 31
_diffrn_reflns_limit_l_min -31
_diffrn_reflns_number 22609
_diffrn_reflns_point_group_measured_fraction_full 0.999
_diffrn_reflns_point_group_measured_fraction_max 0.992
_diffrn_reflns_theta_full 25.242
_diffrn_reflns_theta_max 27.835
_diffrn_reflns_theta_min 1.718
_diffrn_source 'fine-focus sealed tube'
_exptl_absorpt_coefficient_mu 0.931
_exptl_absorpt_correction_T_max 0.7456
_exptl_absorpt_correction_T_min 0.6125
_exptl_absorpt_correction_type multi-scan
_exptl_absorpt_process_details '(<i>SADABS</i>; Bruker, 2004)'
_exptl_crystal_colour brown
_exptl_crystal_density_diffrn 1.600
_exptl_crystal_description fragment
_exptl_crystal_F_000 1984
_exptl_crystal_size_max 0.320
_exptl_crystal_size_mid 0.280
_exptl_crystal_size_min 0.160
_refine_diff_density_max 0.501
_refine_diff_density_min -0.470
_refine_diff_density_rms 0.074
_refine_ls_extinction_method none
_refine_ls_goodness_of_fit_ref 1.043
_refine_ls_hydrogen_treatment mixed
_refine_ls_matrix_type full
_refine_ls_number_parameters 261
_refine_ls_number_reflns 4778
_refine_ls_number_restraints 0
_refine_ls_restrained_S_all 1.043
_refine_ls_R_factor_all 0.0319
_refine_ls_R_factor_gt 0.0263
_refine_ls_shift/su_max 0.001
_refine_ls_shift/su_mean 0.000
_refine_ls_structure_factor_coef Fsqd
_refine_ls_weighting_details
;
 w=1/[\s^2^(Fo^2^)+(0.0254P)^2^+4.4241P]
 where P=(Fo^2^+2Fc^2^)/3
;
_refine_ls_weighting_scheme calc
_refine_ls_wR_factor_gt 0.0612
_refine_ls_wR_factor_ref 0.0640
_reflns_Friedel_coverage 0.000
_reflns_number_gt 4180
_reflns_number_total 4778
_reflns_threshold_expression 'I > 2\s(I)'
_cod_data_source_file c6dt01110a2.cif
_cod_data_source_block maku241_0m
_cod_depositor_comments 'Adding full bibliography for 7039193--7039196.cif.'
_cod_database_code 7039195
_shelx_space_group_comment
;
The symmetry employed for this shelxl refinement is uniquely defined
by the following loop, which should always be used as a source of
symmetry information in preference to the above space-group names.
They are only intended as comments.
;
_shelx_estimated_absorpt_t_min 0.755
_shelx_estimated_absorpt_t_max 0.865
_shelxl_version_number 2013-2

loop_
_space_group_symop_operation_xyz
'x, y, z'
'-x, y, -z+1/2'
'x+1/2, y+1/2, z'
'-x+1/2, y+1/2, -z+1/2'
'-x, -y, -z'
'x, -y, z-1/2'
'-x+1/2, -y+1/2, -z'
'x+1/2, -y+1/2, z-1/2'

loop_
_atom_site_label
_atom_site_type_symbol
_atom_site_fract_x
_atom_site_fract_y
_atom_site_fract_z
_atom_site_U_iso_or_equiv
_atom_site_adp_type
_atom_site_occupancy
_atom_site_site_symmetry_order
_atom_site_calc_flag
_atom_site_refinement_flags_posn
_atom_site_refinement_flags_adp
C1 C 0.31925(10) 0.2016(2) 0.63959(8) 0.0173(4) Uani 1 1 d . .
C2 C 0.39566(10) 0.1894(2) 0.63173(8) 0.0181(4) Uani 1 1 d . .
C3 C 0.45634(11) 0.2302(2) 0.67228(9) 0.0219(4) Uani 1 1 d . .
H3 H 0.4483 0.2620 0.7085 0.026 Uiso 1 1 calc R U
C4 C 0.52729(11) 0.2241(2) 0.65941(9) 0.0231(4) Uani 1 1 d . .
H4 H 0.5675 0.2512 0.6871 0.028 Uiso 1 1 calc R U
C5 C 0.54034(11) 0.1789(2) 0.60652(9) 0.0248(4) Uani 1 1 d . .
H5 H 0.5890 0.1782 0.5977 0.030 Uiso 1 1 calc R U
C6 C 0.48218(10) 0.1349(2) 0.56684(9) 0.0221(4) Uani 1 1 d . .
H6 H 0.4914 0.1023 0.5310 0.027 Uiso 1 1 calc R U
C7 C 0.40984(10) 0.1377(2) 0.57880(8) 0.0184(4) Uani 1 1 d . .
C8 C 0.34901(10) 0.0875(2) 0.53663(8) 0.0195(4) Uani 1 1 d . .
C9 C 0.27695(10) 0.0956(2) 0.54432(8) 0.0190(4) Uani 1 1 d . .
C10 C 0.21315(10) 0.0321(2) 0.50460(8) 0.0237(4) Uani 1 1 d . .
H10A H 0.2289 0.0130 0.4676 0.028 Uiso 1 1 calc R U
H10B H 0.1723 0.1026 0.4988 0.028 Uiso 1 1 calc R U
C11 C 0.18588(13) -0.1081(3) 0.52780(11) 0.0370(6) Uani 1 1 d . .
H11A H 0.2269 -0.1762 0.5356 0.056 Uiso 1 1 calc R U
H11B H 0.1472 -0.1499 0.5000 0.056 Uiso 1 1 calc R U
H11C H 0.1661 -0.0880 0.5628 0.056 Uiso 1 1 calc R U
C12 C 0.26157(10) 0.1594(2) 0.59529(8) 0.0178(4) Uani 1 1 d . .
C13 C 0.11853(11) 0.3959(2) 0.73301(9) 0.0232(4) Uani 1 1 d . .
H13 H 0.1258 0.5025 0.7369 0.028 Uiso 1 1 calc R U
C14 C 0.16749(11) 0.3037(2) 0.76702(8) 0.0216(4) Uani 1 1 d . .
C15 C 0.22151(12) 0.3594(2) 0.81551(9) 0.0273(5) Uani 1 1 d . .
H15A H 0.2365 0.4575 0.8071 0.041 Uiso 1 1 calc R U
H15B H 0.2649 0.2967 0.8213 0.041 Uiso 1 1 calc R U
H15C H 0.1984 0.3605 0.8498 0.041 Uiso 1 1 calc R U
C16 C 0.16674(11) 0.1549(2) 0.75221(8) 0.0210(4) Uani 1 1 d . .
H16 H 0.2077 0.0914 0.7701 0.025 Uiso 1 1 calc R U
C17 C 0.11721(10) 0.1018(2) 0.70632(8) 0.0208(4) Uani 1 1 d . .
H17 H 0.1244 0.0018 0.6926 0.025 Uiso 1 1 calc R U
C18 C 0.06572(10) 0.1944(2) 0.67285(9) 0.0208(4) Uani 1 1 d . .
C19 C 0.01547(10) 0.1313(2) 0.62256(9) 0.0250(5) Uani 1 1 d . .
H19 H 0.0360 0.0354 0.6140 0.030 Uiso 1 1 calc R U
C20 C -0.06080(11) 0.1054(3) 0.63902(11) 0.0354(6) Uani 1 1 d . .
H20A H -0.0835 0.1981 0.6457 0.053 Uiso 1 1 calc R U
H20B H -0.0560 0.0473 0.6735 0.053 Uiso 1 1 calc R U
H20C H -0.0917 0.0543 0.6084 0.053 Uiso 1 1 calc R U
C21 C 0.01108(13) 0.2235(3) 0.56965(10) 0.0381(6) Uani 1 1 d . .
H21A H -0.0143 0.3140 0.5753 0.057 Uiso 1 1 calc R U
H21B H -0.0162 0.1714 0.5376 0.057 Uiso 1 1 calc R U
H21C H 0.0609 0.2445 0.5620 0.057 Uiso 1 1 calc R U
C22 C 0.06681(10) 0.3415(2) 0.68689(9) 0.0224(4) Uani 1 1 d . .
H22 H 0.0400 0.4113 0.6594 0.027 Uiso 1 1 calc R U
N N 0.29244(9) 0.25008(18) 0.68580(7) 0.0194(4) Uani 1 1 d . .
O1 O 0.19431(7) 0.17569(16) 0.60313(6) 0.0199(3) Uani 1 1 d . .
O2 O 0.33454(8) 0.28636(16) 0.72999(6) 0.0260(3) Uani 1 1 d . .
O3 O 0.37222(8) 0.03171(18) 0.49060(6) 0.0264(3) Uani 1 1 d . .
Cl Cl 0.20999(2) 0.49704(5) 0.63160(2) 0.02035(11) Uani 1 1 d . .
Ru Ru 0.18082(2) 0.27659(2) 0.67696(2) 0.01652(6) Uani 1 1 d . .
H99 H 0.3415(14) 0.027(3) 0.4642(12) 0.042(8) Uiso 1 1 d . .

loop_
_atom_site_aniso_label
_atom_site_aniso_U_11
_atom_site_aniso_U_22
_atom_site_aniso_U_33
_atom_site_aniso_U_23
_atom_site_aniso_U_13
_atom_site_aniso_U_12
C1 0.0176(9) 0.0189(10) 0.0147(9) -0.0011(8) 0.0000(7) 0.0001(7)
C2 0.0169(8) 0.0187(10) 0.0179(10) 0.0018(8) 0.0002(7) 0.0000(7)
C3 0.0209(9) 0.0256(11) 0.0177(10) -0.0002(8) -0.0018(8) -0.0002(8)
C4 0.0202(9) 0.0237(11) 0.0230(11) 0.0015(9) -0.0053(8) -0.0020(8)
C5 0.0173(9) 0.0284(12) 0.0280(11) 0.0052(9) 0.0011(8) 0.0016(8)
C6 0.0198(9) 0.0270(12) 0.0198(10) 0.0020(8) 0.0039(8) 0.0040(8)
C7 0.0180(9) 0.0202(11) 0.0165(10) 0.0026(8) 0.0006(7) 0.0006(7)
C8 0.0212(9) 0.0231(11) 0.0136(9) 0.0008(8) 0.0009(7) 0.0007(8)
C9 0.0178(9) 0.0238(11) 0.0152(10) -0.0005(8) 0.0017(7) -0.0016(7)
C10 0.0194(9) 0.0371(13) 0.0143(10) -0.0059(9) 0.0011(8) -0.0031(8)
C11 0.0341(12) 0.0361(14) 0.0375(14) -0.0049(11) -0.0059(10) -0.0105(10)
C12 0.0161(8) 0.0205(10) 0.0166(9) 0.0020(8) 0.0011(7) -0.0005(7)
C13 0.0290(10) 0.0205(11) 0.0230(11) 0.0008(8) 0.0133(8) 0.0028(8)
C14 0.0276(10) 0.0255(12) 0.0134(10) -0.0014(8) 0.0083(8) -0.0006(8)
C15 0.0365(11) 0.0275(12) 0.0182(10) -0.0038(9) 0.0049(9) -0.0040(9)
C16 0.0259(10) 0.0218(11) 0.0158(10) 0.0026(8) 0.0047(8) 0.0000(8)
C17 0.0240(9) 0.0210(11) 0.0186(10) 0.0003(8) 0.0068(8) -0.0013(8)
C18 0.0175(9) 0.0265(12) 0.0198(10) 0.0034(8) 0.0074(8) 0.0002(8)
C19 0.0190(9) 0.0317(12) 0.0236(11) 0.0003(9) 0.0013(8) -0.0019(8)
C20 0.0223(10) 0.0472(15) 0.0373(14) 0.0024(12) 0.0066(10) -0.0068(10)
C21 0.0311(12) 0.0547(17) 0.0264(13) 0.0087(11) -0.0023(10) -0.0115(11)
C22 0.0194(9) 0.0272(12) 0.0222(10) 0.0046(9) 0.0080(8) 0.0052(8)
N 0.0209(8) 0.0205(9) 0.0158(8) -0.0007(7) -0.0001(7) 0.0010(6)
O1 0.0157(6) 0.0273(8) 0.0165(7) -0.0042(6) 0.0014(5) -0.0006(5)
O2 0.0229(7) 0.0373(9) 0.0159(7) -0.0060(6) -0.0034(6) 0.0024(6)
O3 0.0203(7) 0.0438(10) 0.0150(7) -0.0063(7) 0.0019(6) 0.0028(6)
Cl 0.0215(2) 0.0238(3) 0.0151(2) 0.00149(19) 0.00060(18) -0.00051(18)
Ru 0.01715(8) 0.01934(10) 0.01295(9) -0.00027(6) 0.00187(6) 0.00114(6)

loop_
_atom_type_symbol
_atom_type_description
_atom_type_scat_dispersion_real
_atom_type_scat_dispersion_imag
_atom_type_scat_source
C C 0.0033 0.0016 'International Tables Vol C Tables 4.2.6.8 and 6.1.1.4'
H H 0.0000 0.0000 'International Tables Vol C Tables 4.2.6.8 and 6.1.1.4'
N N 0.0061 0.0033 'International Tables Vol C Tables 4.2.6.8 and 6.1.1.4'
O O 0.0106 0.0060 'International Tables Vol C Tables 4.2.6.8 and 6.1.1.4'
Cl Cl 0.1484 0.1585 'International Tables Vol C Tables 4.2.6.8 and 6.1.1.4'
Ru Ru -1.2594 0.8363 'International Tables Vol C Tables 4.2.6.8 and 6.1.1.4'

loop_
_geom_angle_atom_site_label_1
_geom_angle_atom_site_label_2
_geom_angle_atom_site_label_3
_geom_angle
N C1 C12 112.11(16)
N C1 C2 127.62(17)
C12 C1 C2 120.26(17)
C7 C2 C3 118.29(17)
C7 C2 C1 117.06(16)
C3 C2 C1 124.61(18)
C4 C3 C2 120.42(19)
C4 C3 H3 119.8
C2 C3 H3 119.8
C3 C4 C5 120.81(18)
C3 C4 H4 119.6
C5 C4 H4 119.6
C6 C5 C4 119.73(19)
C6 C5 H5 120.1
C4 C5 H5 120.1
C5 C6 C7 120.87(19)
C5 C6 H6 119.6
C7 C6 H6 119.6
C6 C7 C2 119.80(17)
C6 C7 C8 120.08(18)
C2 C7 C8 120.12(17)
O3 C8 C9 124.39(17)
O3 C8 C7 112.68(16)
C9 C8 C7 122.92(18)
C8 C9 C12 117.37(17)
C8 C9 C10 124.63(18)
C12 C9 C10 117.84(16)
C9 C10 C11 111.56(17)
C9 C10 H10A 109.3
C11 C10 H10A 109.3
C9 C10 H10B 109.3
C11 C10 H10B 109.3
H10A C10 H10B 108.0
C10 C11 H11A 109.5
C10 C11 H11B 109.5
H11A C11 H11B 109.5
C10 C11 H11C 109.5
H11A C11 H11C 109.5
H11B C11 H11C 109.5
O1 C12 C9 119.51(16)
O1 C12 C1 118.57(17)
C9 C12 C1 121.88(17)
C14 C13 C22 121.52(19)
C14 C13 Ru 72.62(11)
C22 C13 Ru 72.33(11)
C14 C13 H13 118.8
C22 C13 H13 118.8
Ru C13 H13 118.8
C13 C14 C16 117.55(18)
C13 C14 C15 121.93(19)
C16 C14 C15 120.45(18)
C13 C14 Ru 70.15(11)
C16 C14 Ru 69.33(11)
C15 C14 Ru 129.36(14)
C14 C15 H15A 109.5
C14 C15 H15B 109.5
H15A C15 H15B 109.5
C14 C15 H15C 109.5
H15A C15 H15C 109.5
H15B C15 H15C 109.5
C17 C16 C14 120.98(18)
C17 C16 Ru 71.14(11)
C14 C16 Ru 72.90(11)
C17 C16 H16 119.0
C14 C16 H16 119.0
Ru C16 H16 119.0
C16 C17 C18 121.58(19)
C16 C17 Ru 71.12(11)
C18 C17 Ru 73.34(11)
C16 C17 H17 118.7
C18 C17 H17 118.7
Ru C17 H17 118.7
C22 C18 C17 117.64(18)
C22 C18 C19 123.30(18)
C17 C18 C19 118.99(19)
C22 C18 Ru 71.26(11)
C17 C18 Ru 68.82(11)
C19 C18 Ru 128.58(14)
C18 C19 C21 113.21(18)
C18 C19 C20 109.04(18)
C21 C19 C20 111.51(18)
C18 C19 H19 107.6
C21 C19 H19 107.6
C20 C19 H19 107.6
C19 C20 H20A 109.5
C19 C20 H20B 109.5
H20A C20 H20B 109.5
C19 C20 H20C 109.5
H20A C20 H20C 109.5
H20B C20 H20C 109.5
C19 C21 H21A 109.5
C19 C21 H21B 109.5
H21A C21 H21B 109.5
C19 C21 H21C 109.5
H21A C21 H21C 109.5
H21B C21 H21C 109.5
C18 C22 C13 120.65(18)
C18 C22 Ru 72.05(11)
C13 C22 Ru 69.70(11)
C18 C22 H22 118.9
C13 C22 H22 118.9
Ru C22 H22 118.9
O2 N C1 121.57(16)
O2 N Ru 122.33(13)
C1 N Ru 115.90(12)
C12 O1 Ru 115.00(12)
C8 O3 H99 114(2)
N Ru O1 77.62(6)
N Ru C16 95.36(7)
O1 Ru C16 121.58(7)
N Ru C17 117.11(7)
O1 Ru C17 94.55(7)
C16 Ru C17 37.74(7)
N Ru C13 127.23(7)
O1 Ru C13 154.43(7)
C16 Ru C13 67.41(8)
C17 Ru C13 79.80(8)
N Ru C14 99.64(7)
O1 Ru C14 159.27(7)
C16 Ru C14 37.77(8)
C17 Ru C14 68.13(8)
C13 Ru C14 37.23(7)
N Ru C22 165.15(7)
O1 Ru C22 116.94(6)
C16 Ru C22 79.70(8)
C17 Ru C22 66.89(8)
C13 Ru C22 37.97(8)
C14 Ru C22 67.88(7)
N Ru C18 152.97(7)
O1 Ru C18 92.41(6)
C16 Ru C18 68.33(7)
C17 Ru C18 37.84(7)
C13 Ru C18 67.79(8)
C14 Ru C18 80.82(7)
C22 Ru C18 36.69(8)
N Ru Cl 82.05(5)
O1 Ru Cl 86.23(4)
C16 Ru Cl 151.04(6)
C17 Ru Cl 160.58(5)
C13 Ru Cl 91.14(6)
C14 Ru Cl 113.95(6)
C22 Ru Cl 95.45(6)
C18 Ru Cl 122.77(5)

loop_
_geom_bond_atom_site_label_1
_geom_bond_atom_site_label_2
_geom_bond_distance
C1 N 1.355(3)
C1 C12 1.438(3)
C1 C2 1.449(3)
C2 C7 1.417(3)
C2 C3 1.417(3)
C3 C4 1.385(3)
C3 H3 0.9500
C4 C5 1.391(3)
C4 H4 0.9500
C5 C6 1.382(3)
C5 H5 0.9500
C6 C7 1.402(3)
C6 H6 0.9500
C7 C8 1.467(3)
C8 O3 1.345(2)
C8 C9 1.366(3)
C9 C12 1.424(3)
C9 C10 1.515(3)
C10 C11 1.528(3)
C10 H10A 0.9900
C10 H10B 0.9900
C11 H11A 0.9800
C11 H11B 0.9800
C11 H11C 0.9800
C12 O1 1.286(2)
C13 C14 1.410(3)
C13 C22 1.438(3)
C13 Ru 2.192(2)
C13 H13 1.0000
C14 C16 1.425(3)
C14 C15 1.503(3)
C14 Ru 2.2237(19)
C15 H15A 0.9800
C15 H15B 0.9800
C15 H15C 0.9800
C16 C17 1.408(3)
C16 Ru 2.177(2)
C16 H16 1.0000
C17 C18 1.432(3)
C17 Ru 2.177(2)
C17 H17 1.0000
C18 C22 1.405(3)
C18 C19 1.522(3)
C18 Ru 2.2367(19)
C19 C21 1.522(3)
C19 C20 1.531(3)
C19 H19 1.0000
C20 H20A 0.9800
C20 H20B 0.9800
C20 H20C 0.9800
C21 H21A 0.9800
C21 H21B 0.9800
C21 H21C 0.9800
C22 Ru 2.2265(19)
C22 H22 1.0000
N O2 1.261(2)
N Ru 2.0452(16)
O1 Ru 2.0503(14)
O3 H99 0.78(3)
Cl Ru 2.4144(5)
